data_4061935
_journal_name_full Organometallics
_journal_year 2003
_chemical_formula_sum 'C38 H58 Cl Lu N4 O3'
_chemical_formula_weight 829.30
_space_group_IT_number 19
_symmetry_cell_setting orthorhombic
_symmetry_space_group_name_Hall 'P 2ac 2ab'
_symmetry_space_group_name_H-M 'P 21 21 21'
_cell_angle_alpha 90.00
_cell_angle_beta 90.00
_cell_angle_gamma 90.00
_cell_formula_units_Z 4
_cell_length_a 10.090(2)
_cell_length_b 16.900(3)
_cell_length_c 22.530(5)
_cell_measurement_temperature 203(2)
_cell_volume 3841.8(13)
_diffrn_ambient_temperature 203(2)
_exptl_crystal_density_diffrn 1.434
_refine_ls_R_factor_obs 0.0349
_refine_ls_wR_factor_obs 0.0925
_cod_database_code 4061935

loop_
_symmetry_equiv_pos_as_xyz
'x, y, z'
'-x+1/2, -y, z+1/2'
'-x, y+1/2, -z+1/2'
'x+1/2, -y+1/2, -z'

loop_
_atom_site_label
_atom_site_type_symbol
_atom_site_fract_x
_atom_site_fract_y
_atom_site_fract_z
_atom_site_U_iso_or_equiv
_atom_site_thermal_displace_type
_atom_site_occupancy
_atom_site_calc_flag
_atom_site_refinement_flags
_atom_site_disorder_group
Lu Lu 0.88200(2) 0.559857(9) 0.623757(7) 0.02500(7) Uani 1 d . .
Cl Cl 1.1218(2) 0.52945(10) 0.64543(6) 0.0475(3) Uani 1 d . .
O1 O 0.6663(4) 0.5332(2) 0.59424(15) 0.0364(8) Uani 1 d . .
O2 O 0.4516(15) 0.6832(9) 0.7523(7) 0.175(5) Uiso 1 d . .
O3 O 0.7604(18) 0.7858(10) 0.9067(7) 0.198(6) Uiso 1 d . .
N1 N 0.9239(4) 0.5639(2) 0.52050(15) 0.0248(7) Uani 1 d . .
N2 N 0.8583(4) 0.6853(2) 0.58693(14) 0.0266(8) Uani 1 d . .
N3 N 0.8463(5) 0.6427(2) 0.7009(2) 0.0318(9) Uani 1 d . .
N4 N 0.8194(5) 0.4880(3) 0.7098(2) 0.0342(10) Uani 1 d . .
C1 C 0.8845(6) 0.6283(3) 0.4919(2) 0.0257(8) Uani 1 d . .
C2 C 0.9091(6) 0.6423(3) 0.4298(2) 0.0349(11) Uani 1 d . .
H2 H 0.9788(6) 0.6121(3) 0.4139(2) 0.042 Uiso 1 calc R .
C3 C 0.8479(6) 0.6925(3) 0.3895(2) 0.0385(12) Uani 1 d . .
H3 H 0.8836(6) 0.6914(3) 0.3510(2) 0.046 Uiso 1 calc R .
C4 C 0.7440(7) 0.7432(4) 0.3971(2) 0.0439(14) Uani 1 d . .
H4 H 0.7064(7) 0.7656(4) 0.3628(2) 0.053 Uiso 1 calc R .
C5 C 0.6899(6) 0.7643(3) 0.4508(2) 0.0396(12) Uani 1 d . .
H5 H 0.6157(6) 0.7977(3) 0.4483(2) 0.048 Uiso 1 calc R .
C6 C 0.7266(5) 0.7443(3) 0.5081(2) 0.0300(9) Uani 1 d . .
H6 H 0.6797(5) 0.7714(3) 0.5379(2) 0.036 Uiso 1 calc R .
C7 C 0.8233(5) 0.6897(2) 0.5299(2) 0.0245(9) Uani 1 d . .
C8 C 0.8163(5) 0.7480(3) 0.6280(2) 0.0281(8) Uani 1 d . .
H8 H 0.7182(5) 0.7486(3) 0.6291(2) 0.034 Uiso 1 calc R .
C9 C 0.8648(6) 0.8323(3) 0.6130(2) 0.0343(10) Uani 1 d . .
H9A H 0.9618(6) 0.8339(3) 0.6144(2) 0.041 Uiso 1 calc R .
H9B H 0.8369(6) 0.8462(3) 0.5726(2) 0.041 Uiso 1 calc R .
C10 C 0.8088(7) 0.8919(3) 0.6565(2) 0.0451(14) Uani 1 d . .
H10A H 0.7125(7) 0.8949(3) 0.6512(2) 0.054 Uiso 1 calc R .
H10B H 0.8458(7) 0.9442(3) 0.6477(2) 0.054 Uiso 1 calc R .
C11 C 0.8389(9) 0.8709(3) 0.7208(3) 0.052(2) Uani 1 d . .
H11A H 0.7913(9) 0.9071(3) 0.7473(3) 0.063 Uiso 1 calc R .
H11B H 0.9341(9) 0.8769(3) 0.7283(3) 0.063 Uiso 1 calc R .
C12 C 0.7957(8) 0.7834(3) 0.7342(2) 0.048(2) Uani 1 d . .
H12A H 0.8189(8) 0.7695(3) 0.7751(2) 0.058 Uiso 1 calc R .
H12B H 0.6995(8) 0.7782(3) 0.7296(2) 0.058 Uiso 1 calc R .
C13 C 0.8670(6) 0.7277(3) 0.6906(2) 0.0332(11) Uani 1 d . .
H13 H 0.9633(6) 0.7388(3) 0.6923(2) 0.040 Uiso 1 calc R .
C14 C 0.8825(6) 0.6103(3) 0.7532(2) 0.0300(9) Uani 1 d . .
C15 C 0.9612(7) 0.6513(4) 0.7960(2) 0.0427(13) Uani 1 d . .
H15 H 0.9979(7) 0.6991(4) 0.7823(2) 0.051 Uiso 1 calc R .
C16 C 0.9926(8) 0.6329(3) 0.8536(2) 0.048(2) Uani 1 d . .
H16 H 1.0552(8) 0.6668(3) 0.8712(2) 0.058 Uiso 1 calc R .
C17 C 0.9474(9) 0.5729(4) 0.8903(2) 0.058(2) Uani 1 d . .
H17 H 0.9760(9) 0.5733(4) 0.9301(2) 0.069 Uiso 1 calc R .
C18 C 0.8634(7) 0.5124(4) 0.8731(2) 0.0522(14) Uani 1 d . .
H18 H 0.8340(7) 0.4795(4) 0.9041(2) 0.063 Uiso 1 calc R .
C19 C 0.8163(7) 0.4928(4) 0.8175(2) 0.0438(13) Uani 1 d . .
H19 H 0.7566(7) 0.4500(4) 0.8174(2) 0.053 Uiso 1 calc R .
C20 C 0.8416(5) 0.5258(3) 0.7596(2) 0.0318(10) Uani 1 d . .
C21 C 0.9885(6) 0.4995(3) 0.4859(2) 0.0336(10) Uani 1 d . .
H21 H 0.9489(6) 0.4983(3) 0.4457(2) 0.040 Uiso 1 calc R .
C22 C 1.1385(6) 0.5165(4) 0.4799(3) 0.0438(13) Uani 1 d . .
H22A H 1.1785(11) 0.4771(17) 0.4542(18) 0.066 Uiso 1 calc R .
H22B H 1.1797(10) 0.5143(28) 0.5188(4) 0.066 Uiso 1 calc R .
H22C H 1.1512(6) 0.5687(12) 0.4629(20) 0.066 Uiso 1 calc R .
C23 C 0.9629(7) 0.4207(3) 0.5157(3) 0.050(2) Uani 1 d . .
H23A H 1.0070(43) 0.3790(5) 0.4936(13) 0.074 Uiso 1 calc R .
H23B H 0.8684(8) 0.4105(15) 0.5167(21) 0.074 Uiso 1 calc R .
H23C H 0.9971(46) 0.4220(11) 0.5559(8) 0.074 Uiso 1 calc R .
C24 C 0.7805(7) 0.4037(3) 0.7122(2) 0.0412(13) Uani 1 d . .
H24 H 0.8213(7) 0.3797(3) 0.7479(2) 0.049 Uiso 1 calc R .
C25 C 0.8370(9) 0.3612(4) 0.6567(3) 0.057(2) Uani 1 d . .
H25A H 0.7924(40) 0.3806(24) 0.6214(4) 0.085 Uiso 1 calc R .
H25B H 0.8225(51) 0.3046(5) 0.6603(12) 0.085 Uiso 1 calc R .
H25C H 0.9312(14) 0.3717(27) 0.6536(14) 0.085 Uiso 1 calc R .
C26 C 0.6286(9) 0.3940(4) 0.7170(3) 0.059(2) Uani 1 d . .
H26A H 0.6064(10) 0.3382(4) 0.7178(27) 0.089 Uiso 1 calc R .
H26B H 0.5865(9) 0.4187(32) 0.6830(14) 0.089 Uiso 1 calc R .
H26C H 0.5975(11) 0.4190(31) 0.7531(14) 0.089 Uiso 1 calc R .
C27A C 0.6140(14) 0.4919(9) 0.5410(6) 0.032(3) Uiso 0.50 d P 1
H27A H 0.6033(14) 0.4350(9) 0.5480(6) 0.039 Uiso 0.50 calc PR 1
H27B H 0.6709(14) 0.5001(9) 0.5063(6) 0.039 Uiso 0.50 calc PR 1
C27B C 0.6152(15) 0.5109(9) 0.5363(6) 0.035(4) Uiso 0.50 d P 2
H27C H 0.6847(15) 0.5181(9) 0.5064(6) 0.042 Uiso 0.50 calc PR 2
H27D H 0.5905(15) 0.4548(9) 0.5368(6) 0.042 Uiso 0.50 calc PR 2
C28A C 0.4743(17) 0.5352(10) 0.5336(7) 0.053(3) Uiso 0.50 d P 1
H28A H 0.4816(17) 0.5804(10) 0.5066(7) 0.063 Uiso 0.50 calc PR 1
H28B H 0.4073(17) 0.4985(10) 0.5183(7) 0.063 Uiso 0.50 calc PR 1
C28B C 0.5058(15) 0.5558(9) 0.5209(6) 0.047(3) Uiso 0.50 d P 2
H28C H 0.4329(15) 0.5214(9) 0.5082(6) 0.056 Uiso 0.50 calc PR 2
H28D H 0.5279(15) 0.5917(9) 0.4882(6) 0.056 Uiso 0.50 calc PR 2
C29A C 0.4395(21) 0.5621(13) 0.5951(9) 0.082(5) Uiso 0.50 d P 1
H29A H 0.4003(21) 0.6151(13) 0.5943(9) 0.099 Uiso 0.50 calc PR 1
H29B H 0.3766(21) 0.5255(13) 0.6137(9) 0.099 Uiso 0.50 calc PR 1
C29B C 0.4670(12) 0.6014(7) 0.5741(5) 0.037(2) Uiso 0.50 d P 2
H29C H 0.4639(12) 0.6579(7) 0.5644(5) 0.044 Uiso 0.50 calc PR 2
H29D H 0.3784(12) 0.5851(7) 0.5870(5) 0.044 Uiso 0.50 calc PR 2
C30A C 0.5563(10) 0.5625(8) 0.6250(5) 0.034(2) Uiso 0.50 d P 1
H30A H 0.5453(10) 0.5313(8) 0.6614(5) 0.041 Uiso 0.50 calc PR 1
H30B H 0.5755(10) 0.6171(8) 0.6370(5) 0.041 Uiso 0.50 calc PR 1
C30B C 0.5610(11) 0.5882(9) 0.6214(6) 0.035(3) Uiso 0.50 d P 2
H30C H 0.5180(11) 0.5631(9) 0.6555(6) 0.042 Uiso 0.50 calc PR 2
H30D H 0.6010(11) 0.6382(9) 0.6342(6) 0.042 Uiso 0.50 calc PR 2
C31 C 0.5222(30) 0.6471(17) 0.8021(13) 0.236(13) Uiso 1 d . .
H31A H 0.6075(30) 0.6256(17) 0.7889(13) 0.283 Uiso 1 calc R .
H31B H 0.5385(30) 0.6863(17) 0.8333(13) 0.283 Uiso 1 calc R .
C32 C 0.4400(26) 0.5859(14) 0.8235(11) 0.191(9) Uiso 1 d . .
